data_1007210
loop_
_publ_author_name
'Averbuch-Pouchot, M - T'
'Durif, A'

_publ_section_title
;
Ammonium cyclo-octaphosphate-telluric acid dihydrate adduct
;
_journal_coden_ASTM ACSCEE
_journal_name_full 'Acta Crystallographica C (39,1983-)'
_journal_page_first 361
_journal_page_last 363
_journal_volume 49
_journal_year 1993
_chemical_formula_structural '((N H4)8 (P8 O24)) ((Te (O H)6) (H2 O)2)'
_chemical_formula_sum 'H42 N8 O32 P8 Te'
_chemical_name_systematic
;
Ammonium cyclo-octaphosphate - telluric acid dihydrate (1/1)
;
_space_group_IT_number 2
_symmetry_cell_setting triclinic
_symmetry_Int_Tables_number 2
_symmetry_space_group_name_Hall '-P 1'
_symmetry_space_group_name_H-M 'P -1'
_cell_angle_alpha 117.15(4)
_cell_angle_beta 109.72(4)
_cell_angle_gamma 90.54(4)
_cell_formula_units_Z 2
_cell_length_a 15.146(6)
_cell_length_b 11.049(6)
_cell_length_c 12.189(6)
_cell_volume 1675.8
_refine_ls_R_factor_all 0.031
_cod_database_code 1007210

loop_
_symmetry_equiv_pos_as_xyz
x,y,z
-x,-y,-z

loop_
_atom_site_label
_atom_site_type_symbol
_atom_site_symmetry_multiplicity
_atom_site_Wyckoff_symbol
_atom_site_fract_x
_atom_site_fract_y
_atom_site_fract_z
_atom_site_occupancy
_atom_site_attached_hydrogens
_atom_site_calc_flag
Te1 Te6+ 2 i 0.25287(2) 0.24049(3) 0.23927(2) 1. 0 d
P1 P5+ 2 i 0.88347(6) 0.17593(8) 0.74808(7) 1. 0 d
P2 P5+ 2 i 0.94176(6) 0.92558(9) 0.25150(8) 1. 0 d
P3 P5+ 2 i 0.95336(6) 0.22344(9) 0.41665(8) 1. 0 d
P4 P5+ 2 i 0.19383(6) 0.75656(9) 0.47118(8) 1. 0 d
P5 P5+ 2 i 0.45265(6) 0.71825(9) 0.92356(8) 1. 0 d
P6 P5+ 2 i 0.70275(6) 0.27937(9) 0.97998(2) 1. 0 d
P7 P5+ 2 i 0.38639(6) 0.67924(8) 0.25312(7) 1. 0 d
P8 P5+ 2 i 0.44203(6) 0.43079(8) 0.73610(7) 1. 0 d
O1 O2- 2 i 0.3590(2) 0.3856(3) 0.3120(2) 1. 0 d
O2 O2- 2 i 0.1652(2) 0.3648(3) 0.2498(3) 1. 0 d
O3 O2- 2 i 0.2294(2) 0.2064(3) 0.0624(2) 1. 0 d
O4 O2- 2 i 0.8528(2) -0.0957(3) 0.8307(2) 1. 0 d
O5 O2- 2 i 0.6585(2) 0.8831(3) 0.7724(3) 1. 0 d
O6 O2- 2 i 0.7241(2) 0.7275(3) 0.5851(2) 1. 0 d
O7 O2- 2 i 0.0777(2) 0.7262(3) 0.1071(2) 1. 0 d
O8 O2- 2 i 0.8153(2) 0.0467(3) 0.6932(3) 1. 0 d
O9 O2- 2 i 0.9691(2) 0.1356(3) 0.6975(2) 1. 0 d
O10 O2- 2 i 0.1620(2) 0.7370(2) 0.3243(2) 1. 0 d
O11 O2- 2 i -0.0606(2) -0.0610(3) 0.1349(2) 1. 0 d
O12 O2- 2 i 0.8567(3) 0.8499(5) 0.2405(3) 1. 0 d
O13 O2- 2 i 0.9687(3) 0.0711(3) 0.3816(3) 1. 0 d
O14 O2- 2 i 0.9499(3) 0.6893(4) 0.5128(4) 1. 0 d
O15 O2- 2 i 0.8838(2) 0.2274(3) 0.2995(2) 1. 0 d
O16 O2- 2 i 0.0878(2) 0.7365(3) 0.4713(3) 1. 0 d
O17 O2- 2 i 0.7674(2) 0.3668(3) 0.5325(2) 1. 0 d
O18 O2- 2 i 0.7511(3) 0.1042(3) 0.4269(3) 1. 0 d
O19 O2- 2 i 0.3839(2) 0.6699(3) -0.0231(2) 1. 0 d
O20 O2- 2 i 0.4926(2) 0.5786(2) 0.8650(2) 1. 0 d
O21 O2- 2 i 0.5358(2) 0.8212(3) 0.0391(3) 1. 0 d
O22 O2- 2 i 0.3949(2) 0.7431(3) 0.8143(2) 1. 0 d
O23 O2- 2 i 0.6573(2) 0.2395(2) 0.8254(2) 1. 0 d
O24 O2- 2 i 0.7232(2) 0.1509(3) 0.9832(2) 1. 0 d
O25 O2- 2 i 0.2210(2) 0.5937(4) 0.9432(3) 1. 0 d
O26 O2- 2 i 0.5153(2) 0.3395(2) 0.7726(2) 1. 0 d
O27 O2- 2 i 0.5905(2) 0.2228(3) 0.6042(2) 1. 0 d
O28 O2- 2 i 0.6735(2) 0.4599(3) 0.8111(2) 1. 0 d
O29 O2- 2 i 0.5583(2) 0.5671(3) 0.3848(2) 1. 0 d
O30 O2- 2 i 0.3492(2) 0.3830(3) 0.7343(2) 1. 0 d
O31 O2- 2 i 0.4474(3) 0.0114(5) 0.6797(3) 1. 0 d
O32 O2- 2 i 0.9697(3) 0.4980(5) 0.1931(4) 1. 0 d
N1 N3- 2 i 0.3952(3) 0.0482(4) 0.4397(4) 1. 0 d
N2 N3- 2 i 0.1134(3) 0.4554(4) 0.0508(3) 1. 0 d
N3 N3- 2 i 0.1923(3) 0.1621(4) 0.5598(3) 1. 0 d
N4 N3- 2 i 0.6878(2) 0.6619(3) 0.0712(3) 1. 0 d
N5 N3- 2 i 0.5505(3) 0.3203(4) 0.4119(3) 1. 0 d
N6 N3- 2 i 0.6953(3) 0.0292(4) 0.1378(3) 1. 0 d
N7 N3- 2 i 0.0465(3) 0.8182(4) 0.9089(3) 1. 0 d
N8 N3- 2 i 0.1983(3) 0.5328(4) 0.6332(3) 1. 0 d
H1 H1+ 2 i 0.647(4) 0.572(6) 0.727(5) 1. 0 d
H2 H1+ 2 i 0.183(5) 0.441(6) 0.315(6) 1. 0 d
H3 H1+ 2 i 0.817(4) 0.840(6) 0.989(5) 1. 0 d
H4 H1+ 2 i 0.161(4) 0.051(6) 0.212(5) 1. 0 d
H5 H1+ 2 i 0.685(4) 0.959(6) 0.839(5) 1. 0 d
H6 H1+ 2 i 0.324(4) 0.332(6) 0.468(5) 1. 0 d
H7 H1+ 2 i 0.615(4) 0.025(6) 0.355(5) 1. 0 d
H8 H1+ 2 i 0.545(4) 0.931(6) 0.242(6) 1. 0 d
H9 H1+ 2 i 0.090(4) 0.511(6) 0.838(5) 1. 0 d
H10 H1+ 2 i 0.025(5) 0.466(7) 0.732(6) 1. 0 d
H11 H1+ 2 i 0.620(6) 0.032(8) 0.580(7) 1. 0 d
H12 H1+ 2 i 0.431(5) 0.110(7) 0.508(6) 1. 0 d
H13 H1+ 2 i 0.365(5) 0.074(7) 0.410(6) 1. 0 d
H14 H1+ 2 i 0.575(5) 0.978(7) 0.625(6) 1. 0 d
H15 H1+ 2 i 0.109(5) 0.529(7) 0.077(7) 1. 0 d
H16 H1+ 2 i 0.161(6) 0.449(9) 0.083(8) 1. 0 d
H17 H1+ 2 i 0.933(5) 0.610(7) 0.022(6) 1. 0 d
H18 H1+ 2 i 0.910(5) 0.538(7) 0.899(6) 1. 0 d
H19 H1+ 2 i 0.249(4) 0.221(6) 0.609(5) 1. 0 d
H20 H1+ 2 i 0.198(4) 0.089(6) 0.492(5) 1. 0 d
H21 H1+ 2 i 0.823(4) 0.869(6) 0.394(5) 1. 0 d
H22 H1+ 2 i 0.148(5) 0.201(6) 0.536(6) 1. 0 d
H23 H1+ 2 i 0.323(4) 0.384(6) 0.890(6) 1. 0 d
H24 H1+ 2 i 0.744(4) 0.719(6) 0.120(5) 1. 0 d
H25 H1+ 2 i 0.682(4) 0.598(5) 0.990(5) 1. 0 d
H26 H1+ 2 i 0.645(4) 0.708(6) 0.071(5) 1. 0 d
H27 H1+ 2 i 0.410(5) 0.680(7) 0.546(6) 1. 0 d
H28 H1+ 2 i 0.553(7) 0.413(9) 0.403(8) 1. 0 d
H29 H1+ 2 i 0.466(5) 0.663(7) 0.518(6) 1. 0 d
H30 H1+ 2 i 0.465(5) 0.736(7) 0.649(6) 1. 0 d
H31 H1+ 2 i 0.355(4) 0.042(6) 0.913(5) 1. 0 d
H32 H1+ 2 i 0.266(6) 0.961(8) 0.899(7) 1. 0 d
H33 H1+ 2 i 0.676(5) 0.102(7) 0.156(7) 1. 0 d
H34 H1+ 2 i 0.274(5) 0.974(7) 0.800(6) 1. 0 d
H35 H1+ 2 i 0.052(6) 0.785(9) 0.958(8) 1. 0 d
H36 H1+ 2 i 0.001(6) 0.810(8) 0.875(7) 1. 0 d
H37 H1+ 2 i 0.072(6) 0.784(8) 0.848(7) 1. 0 d
H38 H1+ 2 i 0.946(5) 0.085(7) 0.066(6) 1. 0 d
H39 H1+ 2 i 0.857(4) 0.552(5) 0.432(5) 1. 0 d
H40 H1+ 2 i 0.179(4) 0.608(6) 0.676(5) 1. 0 d
H41 H1+ 2 i 0.238(4) 0.507(6) 0.673(5) 1. 0 d
H42 H1+ 2 i 0.781(5) 0.447(7) 0.419(6) 1. 0 d

loop_
_atom_type_symbol
_atom_type_oxidation_number
Te6+ 6.000
P5+ 5.000
O2- -2.000
N3- -3.000
H1+ 1.000
